data_7152912
loop_
_publ_author_name
'Harris, Benjamin'
'Savage, G. Paul'
'White, Jonathan M.'

_publ_section_title
;
 Hyperconjugation involving strained carbon-carbon bonds. Application of
 the variable oxygen probe to ester and ether derivatives of
 cubylmethanol.
;
_journal_issue 19
_journal_name_full 'Organic &amp; biomolecular chemistry'
_journal_page_first 3151
_journal_page_last 3158
_journal_paper_doi 10.1039/c3ob40288f
_journal_volume 11
_journal_year 2013
_chemical_formula_sum 'C18 H15 N O6'
_chemical_formula_weight 341.31
_chemical_name_systematic
;
?
;
_space_group_IT_number 2
_symmetry_cell_setting triclinic
_symmetry_space_group_name_Hall '-P 1'
_symmetry_space_group_name_H-M 'P -1'
_atom_sites_solution_hydrogens geom
_atom_sites_solution_primary direct
_atom_sites_solution_secondary difmap
_audit_creation_method SHELXL-97
_cell_angle_alpha 102.757(5)
_cell_angle_beta 90.682(4)
_cell_angle_gamma 115.310(5)
_cell_formula_units_Z 2
_cell_length_a 7.5474(4)
_cell_length_b 8.4100(5)
_cell_length_c 13.9152(8)
_cell_measurement_reflns_used 3454
_cell_measurement_temperature 130.0
_cell_measurement_theta_max 29.1409
_cell_measurement_theta_min 3.0014
_cell_volume 773.07(9)
_computing_cell_refinement
;
CrysAlisPro, Oxford Diffraction Ltd.,
Version 1.171.34.39 (release 18-08-2010 CrysAlis171 .NET)
(compiled Aug 18 2010,17:42:00)
;
_computing_data_collection
;
CrysAlisPro, Oxford Diffraction Ltd.,
Version 1.171.34.39 (release 18-08-2010 CrysAlis171 .NET)
(compiled Aug 18 2010,17:42:00)
;
_computing_data_reduction
;
CrysAlisPro, Oxford Diffraction Ltd.,
Version 1.171.34.39 (release 18-08-2010 CrysAlis171 .NET)
(compiled Aug 18 2010,17:42:00)
;
_computing_structure_refinement 'SHELXL-97 (Sheldrick, 1997)'
_diffrn_ambient_temperature 130.0
_diffrn_measured_fraction_theta_full 0.999
_diffrn_measured_fraction_theta_max 0.870
_diffrn_measurement_device_type 'SuperNova, Dual, Cu at zero, Atlas'
_diffrn_measurement_method '\w scans'
_diffrn_radiation_monochromator mirror
_diffrn_radiation_source 'SuperNova (Mo) X-ray Source'
_diffrn_radiation_type 'Mo K\a'
_diffrn_radiation_wavelength 0.7107
_diffrn_reflns_av_R_equivalents 0.0217
_diffrn_reflns_av_sigmaI/netI 0.0351
_diffrn_reflns_limit_h_max 9
_diffrn_reflns_limit_h_min -10
_diffrn_reflns_limit_k_max 8
_diffrn_reflns_limit_k_min -11
_diffrn_reflns_limit_l_max 18
_diffrn_reflns_limit_l_min -18
_diffrn_reflns_number 7502
_diffrn_reflns_theta_full 50.00
_diffrn_reflns_theta_max 29.21
_diffrn_reflns_theta_min 3.01
_exptl_absorpt_coefficient_mu 0.111
_exptl_absorpt_correction_T_max 1.00000
_exptl_absorpt_correction_T_min 0.83407
_exptl_absorpt_correction_type multi-scan
_exptl_absorpt_process_details
;
CrysAlisPro, Oxford Diffraction Ltd.,
Version 1.171.34.39 (release 18-08-2010 CrysAlis171 .NET)
(compiled Aug 18 2010,17:42:00)
Empirical absorption correction using spherical harmonics,
implemented in SCALE3 ABSPACK scaling algorithm.
;
_exptl_crystal_colour colourless
_exptl_crystal_density_diffrn 1.466
_exptl_crystal_density_method 'not measured'
_exptl_crystal_description block
_exptl_crystal_F_000 356
_exptl_crystal_size_max 0.45
_exptl_crystal_size_mid 0.40
_exptl_crystal_size_min 0.20
_refine_diff_density_max 0.322
_refine_diff_density_min -0.265
_refine_diff_density_rms 0.047
_refine_ls_extinction_coef 0.011(3)
_refine_ls_extinction_expression Fc^*^=kFc[1+0.001xFc^2^\l^3^/sin(2\q)]^-1/4^
_refine_ls_extinction_method SHELXL
_refine_ls_goodness_of_fit_ref 1.053
_refine_ls_hydrogen_treatment mixed
_refine_ls_matrix_type full
_refine_ls_number_parameters 227
_refine_ls_number_reflns 3639
_refine_ls_number_restraints 0
_refine_ls_restrained_S_all 1.053
_refine_ls_R_factor_all 0.0564
_refine_ls_R_factor_gt 0.0426
_refine_ls_shift/su_max 0.000
_refine_ls_shift/su_mean 0.000
_refine_ls_structure_factor_coef Fsqd
_refine_ls_weighting_details 'calc w=1/[\s^2^(Fo^2^)+(0.0436P)^2^+0.3157P] where P=(Fo^2^+2Fc^2^)/3'
_refine_ls_weighting_scheme calc
_refine_ls_wR_factor_gt 0.0982
_refine_ls_wR_factor_ref 0.1093
_reflns_number_gt 2946
_reflns_number_total 3639
_reflns_threshold_expression >2sigma(I)
_cod_data_source_file c3ob40288f.txt
_cod_data_source_block shelxl11d
_cod_original_cell_volume 773.07(8)
_cod_database_code 7152912

loop_
_symmetry_equiv_pos_as_xyz
'x, y, z'
'-x, -y, -z'

loop_
_atom_site_label
_atom_site_type_symbol
_atom_site_fract_x
_atom_site_fract_y
_atom_site_fract_z
_atom_site_U_iso_or_equiv
_atom_site_adp_type
_atom_site_occupancy
_atom_site_symmetry_multiplicity
_atom_site_calc_flag
_atom_site_refinement_flags
C1 C 0.8740(2) 0.1799(2) 0.15550(11) 0.0197(3) Uani 1 1 d .
C2 C 0.7968(2) 0.2294(2) 0.06675(11) 0.0209(3) Uani 1 1 d .
H2 H 0.8031 0.1830 -0.0036 0.025 Uiso 1 1 calc R
C3 C 0.6032(2) 0.2026(2) 0.11502(11) 0.0217(3) Uani 1 1 d .
H3 H 0.4692 0.1367 0.0796 0.026 Uiso 1 1 calc R
C4 C 0.7013(2) 0.4063(2) 0.17322(11) 0.0197(3) Uani 1 1 d .
C5 C 0.8968(2) 0.43408(19) 0.12490(11) 0.0201(3) Uani 1 1 d .
H5 H 0.9746 0.5360 0.0965 0.024 Uiso 1 1 calc R
C6 C 0.9740(2) 0.3844(2) 0.21350(11) 0.0208(3) Uani 1 1 d .
H6 H 1.1080 0.4498 0.2488 0.025 Uiso 1 1 calc R
C7 C 0.7810(2) 0.3584(2) 0.26180(11) 0.0226(3) Uani 1 1 d .
H7 H 0.7750 0.4050 0.3321 0.027 Uiso 1 1 calc R
C8 C 0.6801(2) 0.1536(2) 0.20377(11) 0.0226(3) Uani 1 1 d .
H8 H 0.6021 0.0520 0.2323 0.027 Uiso 1 1 calc R
C9 C 0.9752(2) 0.0603(2) 0.14548(11) 0.0222(3) Uani 1 1 d .
H9A H 0.8861 -0.0628 0.1097 0.027 Uiso 1 1 calc R
H9B H 1.0893 0.1047 0.1100 0.027 Uiso 1 1 calc R
C10 C 0.6261(2) 0.5441(2) 0.18038(11) 0.0212(3) Uani 1 1 d .
C11 C 0.4033(3) 0.6241(2) 0.10779(14) 0.0328(4) Uani 1 1 d .
H11A H 0.2906 0.5724 0.0585 0.049 Uiso 1 1 calc R
H11B H 0.5079 0.7242 0.0900 0.049 Uiso 1 1 calc R
H11C H 0.3680 0.6662 0.1711 0.049 Uiso 1 1 calc R
C12 C 1.1421(2) -0.02368(19) 0.25487(11) 0.0191(3) Uani 1 1 d .
C13 C 1.2004(2) -0.0032(2) 0.36119(11) 0.0196(3) Uani 1 1 d .
C14 C 1.2633(2) 0.1587(2) 0.43502(11) 0.0211(3) Uani 1 1 d .
C15 C 1.2948(2) 0.1673(2) 0.53420(12) 0.0259(3) Uani 1 1 d .
H15 H 1.3339 0.2765 0.5819 0.031 Uiso 1 1 calc R
C16 C 1.2671(3) 0.0107(2) 0.56142(12) 0.0297(4) Uani 1 1 d .
H16 H 1.2863 0.0139 0.6281 0.036 Uiso 1 1 calc R
C17 C 1.2110(3) -0.1506(2) 0.49019(13) 0.0306(4) Uani 1 1 d .
H17 H 1.1960 -0.2547 0.5089 0.037 Uiso 1 1 calc R
C18 C 1.1770(2) -0.1577(2) 0.39066(12) 0.0254(3) Uani 1 1 d .
H18 H 1.1382 -0.2671 0.3432 0.030 Uiso 1 1 calc R
N1 N 1.30819(19) 0.32974(17) 0.40778(10) 0.0247(3) Uani 1 1 d .
O1 O 1.03532(15) 0.06560(14) 0.24605(7) 0.0207(2) Uani 1 1 d .
O2 O 1.18068(16) -0.11407(15) 0.18627(8) 0.0254(3) Uani 1 1 d .
O3 O 1.38990(17) 0.35456(15) 0.33323(9) 0.0305(3) Uani 1 1 d .
O4 O 1.2663(2) 0.44112(16) 0.46257(10) 0.0383(3) Uani 1 1 d .
O5 O 0.70264(17) 0.69385(15) 0.23573(9) 0.0294(3) Uani 1 1 d .
O6 O 0.46877(16) 0.48748(15) 0.11342(8) 0.0269(3) Uani 1 1 d .

loop_
_atom_site_aniso_label
_atom_site_aniso_U_11
_atom_site_aniso_U_22
_atom_site_aniso_U_33
_atom_site_aniso_U_23
_atom_site_aniso_U_13
_atom_site_aniso_U_12
C1 0.0217(7) 0.0196(7) 0.0178(7) 0.0041(6) 0.0008(6) 0.0093(6)
C2 0.0250(8) 0.0198(7) 0.0172(7) 0.0028(6) 0.0011(6) 0.0103(6)
C3 0.0189(7) 0.0204(7) 0.0245(8) 0.0067(6) -0.0007(6) 0.0070(6)
C4 0.0205(7) 0.0212(7) 0.0188(7) 0.0055(6) 0.0025(6) 0.0103(6)
C5 0.0213(7) 0.0178(7) 0.0210(7) 0.0051(6) 0.0024(6) 0.0084(6)
C6 0.0208(7) 0.0203(7) 0.0202(7) 0.0022(6) -0.0005(6) 0.0094(6)
C7 0.0279(8) 0.0276(8) 0.0167(7) 0.0063(6) 0.0032(6) 0.0158(6)
C8 0.0226(8) 0.0234(8) 0.0245(8) 0.0107(6) 0.0049(6) 0.0104(6)
C9 0.0254(8) 0.0227(8) 0.0183(7) 0.0035(6) 0.0012(6) 0.0113(6)
C10 0.0220(7) 0.0251(8) 0.0188(7) 0.0080(6) 0.0055(6) 0.0114(6)
C11 0.0322(9) 0.0383(10) 0.0398(10) 0.0139(8) 0.0050(8) 0.0245(8)
C12 0.0180(7) 0.0160(7) 0.0227(7) 0.0039(6) 0.0032(6) 0.0074(5)
C13 0.0186(7) 0.0208(7) 0.0210(7) 0.0045(6) 0.0035(6) 0.0104(6)
C14 0.0201(7) 0.0202(7) 0.0245(8) 0.0059(6) 0.0033(6) 0.0100(6)
C15 0.0293(8) 0.0256(8) 0.0213(8) 0.0018(6) 0.0013(6) 0.0126(6)
C16 0.0348(9) 0.0387(10) 0.0218(8) 0.0116(7) 0.0034(7) 0.0199(8)
C17 0.0357(9) 0.0295(9) 0.0357(9) 0.0165(7) 0.0078(7) 0.0186(7)
C18 0.0303(8) 0.0205(8) 0.0279(8) 0.0040(6) 0.0027(7) 0.0145(6)
N1 0.0247(7) 0.0201(7) 0.0256(7) 0.0030(5) -0.0014(5) 0.0079(5)
O1 0.0242(5) 0.0229(5) 0.0180(5) 0.0038(4) 0.0017(4) 0.0138(4)
O2 0.0294(6) 0.0262(6) 0.0230(6) 0.0016(4) 0.0043(5) 0.0164(5)
O3 0.0291(6) 0.0279(6) 0.0310(6) 0.0122(5) 0.0049(5) 0.0070(5)
O4 0.0547(8) 0.0249(6) 0.0386(7) 0.0024(5) 0.0062(6) 0.0233(6)
O5 0.0338(6) 0.0237(6) 0.0299(6) 0.0032(5) 0.0012(5) 0.0137(5)
O6 0.0259(6) 0.0300(6) 0.0290(6) 0.0057(5) -0.0005(5) 0.0170(5)

loop_
_atom_type_symbol
_atom_type_description
_atom_type_scat_dispersion_real
_atom_type_scat_dispersion_imag
_atom_type_scat_source
C C 0.0033 0.0016 'International Tables Vol C Tables 4.2.6.8 and 6.1.1.4'
H H 0.0000 0.0000 'International Tables Vol C Tables 4.2.6.8 and 6.1.1.4'
N N 0.0061 0.0033 'International Tables Vol C Tables 4.2.6.8 and 6.1.1.4'
O O 0.0106 0.0060 'International Tables Vol C Tables 4.2.6.8 and 6.1.1.4'

loop_
_geom_angle_atom_site_label_1
_geom_angle_atom_site_label_2
_geom_angle_atom_site_label_3
_geom_angle
C9 C1 C6 123.36(12)
C9 C1 C8 127.33(13)
C6 C1 C8 90.04(11)
C9 C1 C2 124.80(12)
C6 C1 C2 90.31(11)
C8 C1 C2 90.02(11)
C3 C2 C5 90.17(11)
C3 C2 C1 89.82(11)
C5 C2 C1 89.63(10)
C3 C2 H2 125.4
C5 C2 H2 125.4
C1 C2 H2 125.4
C4 C3 C8 89.54(11)
C4 C3 C2 90.26(11)
C8 C3 C2 90.28(11)
C4 C3 H3 125.2
C8 C3 H3 125.2
C2 C3 H3 125.2
C10 C4 C3 129.13(13)
C10 C4 C7 126.57(13)
C3 C4 C7 90.68(11)
C10 C4 C5 119.51(12)
C3 C4 C5 89.95(11)
C7 C4 C5 89.58(11)
C2 C5 C6 90.33(11)
C2 C5 C4 89.63(11)
C6 C5 C4 89.91(11)
C2 C5 H5 125.3
C6 C5 H5 125.3
C4 C5 H5 125.3
C7 C6 C1 90.02(11)
C7 C6 C5 90.08(11)
C1 C6 C5 89.73(11)
C7 C6 H6 125.3
C1 C6 H6 125.3
C5 C6 H6 125.3
C6 C7 C8 90.17(11)
C6 C7 C4 90.42(11)
C8 C7 C4 89.22(11)
C6 C7 H7 125.3
C8 C7 H7 125.3
C4 C7 H7 125.3
C3 C8 C7 90.55(11)
C3 C8 C1 89.87(11)
C7 C8 C1 89.77(11)
C3 C8 H8 125.2
C7 C8 H8 125.2
C1 C8 H8 125.2
O1 C9 C1 105.78(12)
O1 C9 H9A 110.6
C1 C9 H9A 110.6
O1 C9 H9B 110.6
C1 C9 H9B 110.6
H9A C9 H9B 108.7
O5 C10 O6 123.38(14)
O5 C10 C4 124.41(14)
O6 C10 C4 112.08(13)
O6 C11 H11A 109.5
O6 C11 H11B 109.5
H11A C11 H11B 109.5
O6 C11 H11C 109.5
H11A C11 H11C 109.5
H11B C11 H11C 109.5
O2 C12 O1 124.68(14)
O2 C12 C13 124.24(13)
O1 C12 C13 111.03(12)
C18 C13 C14 117.42(14)
C18 C13 C12 118.03(13)
C14 C13 C12 124.37(13)
C15 C14 C13 122.49(14)
C15 C14 N1 117.42(13)
C13 C14 N1 120.02(13)
C14 C15 C16 118.73(15)
C14 C15 H15 120.6
C16 C15 H15 120.6
C17 C16 C15 120.38(15)
C17 C16 H16 119.8
C15 C16 H16 119.8
C16 C17 C18 120.21(15)
C16 C17 H17 119.9
C18 C17 H17 119.9
C17 C18 C13 120.71(15)
C17 C18 H18 119.6
C13 C18 H18 119.6
O3 N1 O4 123.98(14)
O3 N1 C14 118.10(13)
O4 N1 C14 117.89(13)
C12 O1 C9 116.03(11)
C10 O6 C11 114.88(13)

loop_
_geom_bond_atom_site_label_1
_geom_bond_atom_site_label_2
_geom_bond_distance
C1 C9 1.487(2)
C1 C6 1.563(2)
C1 C8 1.567(2)
C1 C2 1.568(2)
C2 C3 1.564(2)
C2 C5 1.564(2)
C2 H2 0.9800
C3 C4 1.558(2)
C3 C8 1.563(2)
C3 H3 0.9800
C4 C10 1.479(2)
C4 C7 1.566(2)
C4 C5 1.575(2)
C5 C6 1.566(2)
C5 H5 0.9800
C6 C7 1.561(2)
C6 H6 0.9800
C7 C8 1.565(2)
C7 H7 0.9800
C8 H8 0.9800
C9 O1 1.4513(18)
C9 H9A 0.9700
C9 H9B 0.9700
C10 O5 1.2049(18)
C10 O6 1.3413(18)
C11 O6 1.4468(19)
C11 H11A 0.9600
C11 H11B 0.9600
C11 H11C 0.9600
C12 O2 1.2038(18)
C12 O1 1.3357(17)
C12 C13 1.490(2)
C13 C18 1.389(2)
C13 C14 1.397(2)
C14 C15 1.378(2)
C14 N1 1.468(2)
C15 C16 1.382(2)
C15 H15 0.9300
C16 C17 1.381(2)
C16 H16 0.9300
C17 C18 1.389(2)
C17 H17 0.9300
C18 H18 0.9300
N1 O3 1.2250(17)
N1 O4 1.2255(18)

loop_
_geom_torsion_atom_site_label_1
_geom_torsion_atom_site_label_2
_geom_torsion_atom_site_label_3
_geom_torsion_atom_site_label_4
_geom_torsion
C9 C1 C2 C3 137.48(14)
C6 C1 C2 C3 -90.19(11)
C8 C1 C2 C3 -0.15(11)
C9 C1 C2 C5 -132.36(14)
C6 C1 C2 C5 -0.02(11)
C8 C1 C2 C5 90.02(11)
C5 C2 C3 C4 0.06(11)
C1 C2 C3 C4 89.69(10)
C5 C2 C3 C8 -89.48(11)
C1 C2 C3 C8 0.15(11)
C8 C3 C4 C10 -140.42(15)
C2 C3 C4 C10 129.30(15)
C8 C3 C4 C7 0.64(11)
C2 C3 C4 C7 -89.64(11)
C8 C3 C4 C5 90.22(11)
C2 C3 C4 C5 -0.06(11)
C3 C2 C5 C6 89.85(11)
C1 C2 C5 C6 0.02(11)
C3 C2 C5 C4 -0.06(10)
C1 C2 C5 C4 -89.88(11)
C10 C4 C5 C2 -136.38(13)
C3 C4 C5 C2 0.06(11)
C7 C4 C5 C2 90.74(11)
C10 C4 C5 C6 133.29(13)
C3 C4 C5 C6 -90.27(11)
C7 C4 C5 C6 0.41(11)
C9 C1 C6 C7 -136.51(14)
C8 C1 C6 C7 0.09(11)
C2 C1 C6 C7 90.11(11)
C9 C1 C6 C5 133.41(14)
C8 C1 C6 C5 -90.00(11)
C2 C1 C6 C5 0.02(11)
C2 C5 C6 C7 -90.04(11)
C4 C5 C6 C7 -0.42(11)
C2 C5 C6 C1 -0.02(11)
C4 C5 C6 C1 89.60(11)
C1 C6 C7 C8 -0.09(11)
C5 C6 C7 C8 89.64(11)
C1 C6 C7 C4 -89.31(11)
C5 C6 C7 C4 0.42(11)
C10 C4 C7 C6 -127.85(15)
C3 C4 C7 C6 89.52(11)
C5 C4 C7 C6 -0.42(11)
C10 C4 C7 C8 141.99(15)
C3 C4 C7 C8 -0.64(11)
C5 C4 C7 C8 -90.58(11)
C4 C3 C8 C7 -0.64(11)
C2 C3 C8 C7 89.62(11)
C4 C3 C8 C1 -90.41(11)
C2 C3 C8 C1 -0.15(11)
C6 C7 C8 C3 -89.78(11)
C4 C7 C8 C3 0.64(11)
C6 C7 C8 C1 0.09(11)
C4 C7 C8 C1 90.51(11)
C9 C1 C8 C3 -135.75(15)
C6 C1 C8 C3 90.46(11)
C2 C1 C8 C3 0.15(11)
C9 C1 C8 C7 133.71(15)
C6 C1 C8 C7 -0.09(10)
C2 C1 C8 C7 -90.40(11)
C6 C1 C9 O1 57.37(17)
C8 C1 C9 O1 -62.84(18)
C2 C1 C9 O1 175.12(12)
C3 C4 C10 O5 171.66(15)
C7 C4 C10 O5 43.1(2)
C5 C4 C10 O5 -71.0(2)
C3 C4 C10 O6 -12.3(2)
C7 C4 C10 O6 -140.80(14)
C5 C4 C10 O6 105.04(15)
O2 C12 C13 C18 -43.6(2)
O1 C12 C13 C18 134.00(14)
O2 C12 C13 C14 141.41(16)
O1 C12 C13 C14 -40.97(19)
C18 C13 C14 C15 -2.4(2)
C12 C13 C14 C15 172.57(14)
C18 C13 C14 N1 174.40(13)
C12 C13 C14 N1 -10.6(2)
C13 C14 C15 C16 1.4(2)
N1 C14 C15 C16 -175.53(14)
C14 C15 C16 C17 0.7(2)
C15 C16 C17 C18 -1.7(3)
C16 C17 C18 C13 0.6(3)
C14 C13 C18 C17 1.4(2)
C12 C13 C18 C17 -173.90(14)
C15 C14 N1 O3 139.02(15)
C13 C14 N1 O3 -38.0(2)
C15 C14 N1 O4 -39.1(2)
C13 C14 N1 O4 143.95(15)
O2 C12 O1 C9 -4.3(2)
C13 C12 O1 C9 178.08(12)
C1 C9 O1 C12 -175.59(12)
O5 C10 O6 C11 3.7(2)
C4 C10 O6 C11 -172.44(13)
